data_2206183
loop_
_publ_author_name
'Na, Xu'
'Yan, Ouyang'
'Dai-Zheng, Liao'
'Zong-Hui, Jiang'

_publ_section_title
;
 Heptaaqua[tetrachlorophthalato(2--)]praseodymium(III)
 tetrachlorophthalate(--) tetrachlorophthalic acid monohydrate
;
_journal_issue 7
_journal_name_full 'Acta Crystallographica Section E'
_journal_page_first m1272
_journal_page_last m1274
_journal_paper_doi 10.1107/S1600536805017071
_journal_volume 61
_journal_year 2005
_chemical_formula_iupac '[Pr (C8 Cl4 O4) (H2 O)7] (C8 H Cl4 O4) , C8 H2 Cl4 O4 , H2 O'
_chemical_formula_moiety 'C8 H14 Cl4 O11 Pr , C8 H2 Cl4 O4 , C8 H Cl4 O4 , H2 O'
_chemical_formula_sum 'C24 H19 Cl12 O20 Pr'
_chemical_formula_weight 1193.70
_chemical_name_systematic
;
Heptaaqua[tetrachlorophthalato(2-)]praseodymium(III) tetrachlorophthalate(-)
tetrachlorophthalic acid monohydrate
;
_space_group_IT_number 2
_symmetry_cell_setting triclinic
_symmetry_space_group_name_Hall '-P 1'
_symmetry_space_group_name_H-M 'P -1'
_atom_sites_solution_hydrogens geom
_atom_sites_solution_primary direct
_atom_sites_solution_secondary difmap
_cell_angle_alpha 67.3820(10)
_cell_angle_beta 86.5240(10)
_cell_angle_gamma 81.5350(10)
_cell_formula_units_Z 2
_cell_length_a 6.9395(5)
_cell_length_b 16.2519(13)
_cell_length_c 19.1287(15)
_cell_measurement_reflns_used 5233
_cell_measurement_temperature 293(2)
_cell_measurement_theta_max 27.73
_cell_measurement_theta_min 2.19
_cell_volume 1969.7(3)
_computing_cell_refinement 'SAINT (Bruker, 1998)'
_computing_data_collection 'SMART (Bruker, 1998)'
_computing_data_reduction SAINT
_computing_molecular_graphics 'SHELXTL (Bruker, 1998)'
_computing_publication_material SHELXTL
_computing_structure_refinement 'SHELXL97 (Sheldrick, 1997)'
_computing_structure_solution 'SHELXS97 (Sheldrick, 1997)'
_diffrn_ambient_temperature 293(2)
_diffrn_measured_fraction_theta_full 0.988
_diffrn_measured_fraction_theta_max 0.988
_diffrn_measurement_device_type 'Bruker SMART CCD area-detector'
_diffrn_measurement_method '\f and \w'
_diffrn_radiation_monochromator graphite
_diffrn_radiation_source 'fine-focus sealed tube'
_diffrn_radiation_type MoK\a
_diffrn_radiation_wavelength 0.71073
_diffrn_reflns_av_R_equivalents 0.0174
_diffrn_reflns_av_sigmaI/netI 0.0308
_diffrn_reflns_limit_h_max 7
_diffrn_reflns_limit_h_min -8
_diffrn_reflns_limit_k_max 19
_diffrn_reflns_limit_k_min -17
_diffrn_reflns_limit_l_max 22
_diffrn_reflns_limit_l_min -21
_diffrn_reflns_number 10795
_diffrn_reflns_theta_full 25.03
_diffrn_reflns_theta_max 25.03
_diffrn_reflns_theta_min 2.10
_diffrn_standards_decay_% 0
_exptl_absorpt_coefficient_mu 2.130
_exptl_absorpt_correction_T_max 0.711
_exptl_absorpt_correction_T_min 0.414
_exptl_absorpt_correction_type multi-scan
_exptl_absorpt_process_details '(SADABS; Bruker, 1998)'
_exptl_crystal_colour green
_exptl_crystal_density_diffrn 2.013
_exptl_crystal_density_method 'not measured'
_exptl_crystal_description block
_exptl_crystal_F_000 1172
_exptl_crystal_size_max 0.42
_exptl_crystal_size_mid 0.28
_exptl_crystal_size_min 0.16
_refine_diff_density_max 0.539
_refine_diff_density_min -0.496
_refine_ls_extinction_coef 0.0061(3)
_refine_ls_extinction_expression Fc^*^=kFc[1+0.001xFc^2^\l^3^/sin(2\q)]^-1/4^
_refine_ls_extinction_method 'SHELXL97 (Sheldrick, 1997)'
_refine_ls_goodness_of_fit_ref 1.067
_refine_ls_hydrogen_treatment constr
_refine_ls_matrix_type full
_refine_ls_number_parameters 518
_refine_ls_number_reflns 6883
_refine_ls_number_restraints 25
_refine_ls_restrained_S_all 1.227
_refine_ls_R_factor_all 0.0276
_refine_ls_R_factor_gt 0.0230
_refine_ls_shift/su_max 0.002
_refine_ls_shift/su_mean 0.000
_refine_ls_structure_factor_coef Fsqd
_refine_ls_weighting_details 'calc w = 1/[\s^2^(Fo^2^)+(0.0273P)^2^+0.4655P] where P=(Fo^2^+2Fc^2^)/3'
_refine_ls_weighting_scheme calc
_refine_ls_wR_factor_gt 0.0558
_refine_ls_wR_factor_ref 0.0569
_reflns_number_gt 6066
_reflns_number_total 6883
_reflns_threshold_expression I>2\s(I)
_cod_data_source_file hb6175.cif
_cod_data_source_block I
_cod_depositor_comments
;
The following automatic conversions were performed:
'_symmetry_cell_setting' value 'Triclinic' changed to 'triclinic'
according to '/home/saulius/struct/CIF-dictionaries/cif_core.dic'
dictionary named 'cif_core.dic' version 2.4.1 from 2010-06-29.

Automatic conversion script
Id: cif_fix_enum 1527 2010-12-29 10:47:43Z saulius 

The following automatic conversions were performed:

'_symmetry_cell_setting' value 'Triclinic' changed to 'triclinic'
according to /home/saulius/struct/CIF-dictionaries/cif_core.dic
dictionary named 'cif_core.dic' version 2.4.1 from 2010-06-29.

Automatic conversion script
Id: cif_fix_values 1715 2011-07-08 13:25:40Z adriana 
;
_cod_database_code 2206183
_cod_database_fobs_code 2206183

loop_
_symmetry_equiv_pos_as_xyz
'x, y, z'
'-x, -y, -z'

loop_
_atom_site_label
_atom_site_fract_x
_atom_site_fract_y
_atom_site_fract_z
_atom_site_U_iso_or_equiv
_atom_site_adp_type
_atom_site_calc_flag
_atom_site_refinement_flags
_atom_site_occupancy
_atom_site_type_symbol
Pr1 0.54110(2) 0.810379(11) 0.998899(9) 0.02423(7) Uani d D 1 Pr
Cl1 -0.27029(11) 1.14687(6) 0.70352(5) 0.03740(19) Uani d . 1 Cl
Cl2 -0.09581(15) 1.12265(7) 0.55798(5) 0.0537(3) Uani d . 1 Cl
Cl3 0.32663(16) 1.02705(8) 0.55900(5) 0.0576(3) Uani d . 1 Cl
Cl4 0.56384(12) 0.94367(6) 0.70921(5) 0.0431(2) Uani d . 1 Cl
Cl5 0.14172(13) 0.63315(6) 0.60883(5) 0.0421(2) Uani d . 1 Cl
Cl6 0.24556(12) 0.64055(6) 0.44581(5) 0.0416(2) Uani d . 1 Cl
Cl7 0.31776(12) 0.46329(7) 0.41562(4) 0.0413(2) Uani d . 1 Cl
Cl8 0.28820(13) 0.28063(6) 0.54719(5) 0.0439(2) Uani d . 1 Cl
Cl9 -0.19141(14) 0.20388(6) 0.23031(6) 0.0504(2) Uani d . 1 Cl
Cl10 0.05139(15) 0.13782(6) 0.37742(5) 0.0504(2) Uani d . 1 Cl
Cl11 0.40599(16) 0.23268(7) 0.38238(5) 0.0535(3) Uani d . 1 Cl
Cl12 0.48896(13) 0.40602(6) 0.24507(5) 0.0438(2) Uani d . 1 Cl
O1 0.3839(4) 0.88026(18) 0.87633(13) 0.0537(7) Uani d . 1 O
O2 0.4132(4) 1.0131(2) 0.87671(14) 0.0540(7) Uani d . 1 O
O3 -0.0467(3) 0.99290(14) 0.89599(11) 0.0310(5) Uani d . 1 O
O4 -0.0406(3) 1.13994(13) 0.84721(11) 0.0297(5) Uani d . 1 O
O5 0.8258(3) 0.83604(16) 0.91097(14) 0.0437(6) Uani d D 1 O
H5A 0.8787 0.8840 0.8956 0.065 Uiso d RD 1 H
H5B 0.8991 0.7878 0.9145 0.065 Uiso d RD 1 H
O6 0.5337(4) 0.70388(15) 0.93461(14) 0.0441(6) Uani d D 1 O
H6A 0.5943 0.6512 0.9434 0.066 Uiso d RD 1 H
H6B 0.4522 0.7261 0.8950 0.066 Uiso d RD 1 H
O7 0.8092(4) 0.68732(19) 1.06421(14) 0.0565(7) Uani d D 1 O
H7A 0.9123 0.6785 1.0403 0.085 Uiso d RD 1 H
H7B 0.7998 0.6511 1.1098 0.085 Uiso d RD 1 H
O8 0.3804(4) 0.68244(18) 1.08421(16) 0.0621(8) Uani d D 1 O
H8A 0.3630 0.6704 1.1313 0.093 Uiso d RD 1 H
H8B 0.3384 0.6477 1.0667 0.093 Uiso d RD 1 H
O9 0.5185(4) 0.81127(17) 1.12982(13) 0.0444(6) Uani d D 1 O
H9A 0.4666 0.7707 1.1654 0.067 Uiso d RD 1 H
H9B 0.5405 0.8560 1.1393 0.067 Uiso d RD 1 H
O10 0.2092(3) 0.87621(17) 1.01591(13) 0.0417(6) Uani d D 1 O
H10A 0.1667 0.8640 1.0609 0.063 Uiso d RD 1 H
H10B 0.1253 0.9017 0.9809 0.063 Uiso d RD 1 H
O11 0.6984(3) 0.92930(15) 1.00936(12) 0.0333(5) Uani d D 1 O
H11A 0.6604 0.9508 1.0427 0.050 Uiso d RD 1 H
H11B 0.7608 0.9628 0.9722 0.050 Uiso d RD 1 H
O12 0.3227(3) 0.22452(16) 0.71844(14) 0.0424(6) Uani d . 1 O
O13 0.0242(3) 0.28455(15) 0.73729(13) 0.0366(5) Uani d . 1 O
H13 0.0217 0.2352 0.7717 0.055 Uiso calc R 1 H
O14 0.2471(3) 0.42153(18) 0.77746(13) 0.0448(6) Uani d . 1 O
O15 -0.0601(3) 0.47471(16) 0.74075(12) 0.0341(5) Uani d . 1 O
H15 -0.0760 0.4698 0.7849 0.051 Uiso calc R 1 H
O16 0.1635(3) 0.54179(14) 0.12264(12) 0.0303(5) Uani d . 1 O
O17 0.2886(3) 0.46216(14) 0.05436(11) 0.0313(5) Uani d . 1 O
O18 -0.1692(4) 0.44973(15) 0.08293(12) 0.0378(5) Uani d . 1 O
H18 -0.2042 0.4692 0.0387 0.057 Uiso calc R 1 H
O19 -0.0785(4) 0.32278(16) 0.06411(13) 0.0424(6) Uani d . 1 O
C1 -0.0143(4) 1.0642(2) 0.84322(16) 0.0228(6) Uani d . 1 C
C2 0.0691(4) 1.05582(19) 0.77073(16) 0.0215(6) Uani d . 1 C
C3 -0.0379(4) 1.0915(2) 0.70466(17) 0.0264(7) Uani d . 1 C
C4 0.0398(5) 1.0814(2) 0.63917(17) 0.0304(7) Uani d . 1 C
C5 0.2272(5) 1.0370(2) 0.64015(17) 0.0311(7) Uani d . 1 C
C6 0.3333(4) 1.0000(2) 0.70718(17) 0.0257(7) Uani d . 1 C
C7 0.2535(4) 1.00799(19) 0.77301(16) 0.0224(6) Uani d . 1 C
C8 0.3599(4) 0.9641(2) 0.84727(18) 0.0324(8) Uani d . 1 C
C9 0.1210(4) 0.4488(2) 0.72980(16) 0.0242(6) Uani d . 1 C
C10 0.1668(4) 0.4538(2) 0.65050(16) 0.0232(6) Uani d . 1 C
C11 0.1804(4) 0.5357(2) 0.59125(17) 0.0261(7) Uani d . 1 C
C12 0.2280(4) 0.5391(2) 0.51856(17) 0.0273(7) Uani d . 1 C
C13 0.2626(4) 0.4600(2) 0.50535(16) 0.0272(7) Uani d . 1 C
C14 0.2521(4) 0.3775(2) 0.56480(17) 0.0262(7) Uani d . 1 C
C15 0.2045(4) 0.3739(2) 0.63771(16) 0.0229(6) Uani d . 1 C
C16 0.1927(4) 0.2858(2) 0.70175(17) 0.0251(7) Uani d . 1 C
C17 -0.0786(4) 0.3685(2) 0.10117(17) 0.0273(7) Uani d . 1 C
C18 0.0334(4) 0.33665(19) 0.17400(16) 0.0237(6) Uani d . 1 C
C19 -0.0042(5) 0.2603(2) 0.23492(17) 0.0291(7) Uani d . 1 C
C20 0.1071(5) 0.2289(2) 0.30072(17) 0.0316(7) Uani d . 1 C
C21 0.2616(5) 0.2730(2) 0.30373(17) 0.0311(7) Uani d . 1 C
C22 0.2967(4) 0.3504(2) 0.24271(17) 0.0281(7) Uani d . 1 C
C23 0.1823(4) 0.38345(19) 0.17852(16) 0.0234(6) Uani d . 1 C
C24 0.2144(4) 0.4695(2) 0.11321(16) 0.0244(6) Uani d . 1 C
O20 0.3702(4) 0.65970(18) 0.23256(16) 0.0558(7) Uani d D 1 O
H20A 0.4690 0.6194 0.2442 0.084 Uiso d RD 1 H
H20B 0.2671 0.6457 0.2581 0.084 Uiso d RD 1 H

loop_
_atom_site_aniso_label
_atom_site_aniso_U_11
_atom_site_aniso_U_22
_atom_site_aniso_U_33
_atom_site_aniso_U_12
_atom_site_aniso_U_13
_atom_site_aniso_U_23
Pr1 0.02665(11) 0.02521(11) 0.02297(11) -0.00529(7) 0.00172(6) -0.01113(8)
Cl1 0.0307(4) 0.0401(5) 0.0363(5) 0.0072(4) -0.0056(3) -0.0123(4)
Cl2 0.0663(6) 0.0625(6) 0.0252(5) 0.0115(5) -0.0151(4) -0.0141(5)
Cl3 0.0727(7) 0.0709(7) 0.0241(5) 0.0110(5) 0.0087(4) -0.0211(5)
Cl4 0.0370(5) 0.0475(5) 0.0445(5) 0.0095(4) 0.0061(4) -0.0237(4)
Cl5 0.0520(5) 0.0254(4) 0.0476(5) -0.0032(4) 0.0021(4) -0.0136(4)
Cl6 0.0368(5) 0.0376(5) 0.0334(5) -0.0058(4) 0.0002(3) 0.0054(4)
Cl7 0.0362(4) 0.0652(6) 0.0225(4) -0.0099(4) 0.0036(3) -0.0163(4)
Cl8 0.0557(5) 0.0429(5) 0.0442(5) -0.0113(4) 0.0109(4) -0.0289(4)
Cl9 0.0562(6) 0.0385(5) 0.0517(6) -0.0235(4) 0.0008(4) -0.0061(5)
Cl10 0.0733(7) 0.0351(5) 0.0273(5) -0.0039(5) 0.0109(4) 0.0023(4)
Cl11 0.0751(7) 0.0495(6) 0.0279(5) 0.0075(5) -0.0215(4) -0.0085(4)
Cl12 0.0402(5) 0.0452(5) 0.0483(5) -0.0053(4) -0.0136(4) -0.0186(4)
O1 0.0761(19) 0.0407(16) 0.0278(13) 0.0284(14) -0.0076(12) -0.0069(12)
O2 0.0475(15) 0.093(2) 0.0396(15) -0.0195(15) 0.0038(12) -0.0426(16)
O3 0.0404(13) 0.0218(12) 0.0256(12) -0.0050(10) 0.0105(9) -0.0046(10)
O4 0.0418(13) 0.0206(11) 0.0252(12) -0.0018(9) 0.0097(9) -0.0094(10)
O5 0.0482(14) 0.0345(14) 0.0537(16) -0.0119(11) 0.0227(12) -0.0238(13)
O6 0.0566(15) 0.0294(13) 0.0500(16) 0.0142(11) -0.0223(12) -0.0233(12)
O7 0.0427(15) 0.070(2) 0.0324(14) 0.0181(13) 0.0001(11) -0.0017(14)
O8 0.084(2) 0.0508(18) 0.0592(18) -0.0392(16) 0.0194(15) -0.0209(15)
O9 0.0598(16) 0.0507(16) 0.0282(13) -0.0267(13) 0.0082(11) -0.0153(12)
O10 0.0355(13) 0.0561(16) 0.0248(12) 0.0080(11) 0.0014(10) -0.0112(12)
O11 0.0440(13) 0.0326(13) 0.0296(12) -0.0136(10) 0.0122(10) -0.0177(11)
O12 0.0340(13) 0.0321(14) 0.0493(15) 0.0073(11) 0.0030(11) -0.0073(12)
O13 0.0350(13) 0.0252(12) 0.0366(14) 0.0011(10) 0.0130(10) -0.0012(11)
O14 0.0351(13) 0.0657(18) 0.0311(13) 0.0066(12) -0.0051(11) -0.0197(13)
O15 0.0321(12) 0.0439(14) 0.0251(12) 0.0044(10) 0.0029(9) -0.0157(11)
O16 0.0419(13) 0.0200(11) 0.0293(12) -0.0041(9) 0.0051(10) -0.0106(10)
O17 0.0422(13) 0.0266(12) 0.0212(11) 0.0029(10) 0.0025(9) -0.0078(10)
O18 0.0511(14) 0.0304(13) 0.0265(13) 0.0092(11) -0.0111(11) -0.0086(11)
O19 0.0591(16) 0.0336(14) 0.0386(14) 0.0016(12) -0.0150(11) -0.0189(12)
C1 0.0198(14) 0.0247(17) 0.0205(15) -0.0017(12) 0.0012(11) -0.0055(14)
C2 0.0263(15) 0.0168(15) 0.0199(15) -0.0026(12) 0.0026(12) -0.0057(13)
C3 0.0294(16) 0.0213(16) 0.0251(16) -0.0014(13) 0.0001(13) -0.0059(13)
C4 0.0423(19) 0.0258(17) 0.0178(16) 0.0012(14) -0.0033(13) -0.0042(14)
C5 0.046(2) 0.0273(17) 0.0192(16) -0.0031(15) 0.0066(14) -0.0092(14)
C6 0.0281(16) 0.0218(16) 0.0266(16) 0.0003(13) 0.0050(13) -0.0107(14)
C7 0.0278(15) 0.0168(15) 0.0219(15) -0.0008(12) -0.0001(12) -0.0073(13)
C8 0.0254(16) 0.047(2) 0.0248(17) 0.0058(15) 0.0048(13) -0.0177(17)
C9 0.0279(16) 0.0206(15) 0.0229(16) -0.0006(13) -0.0013(13) -0.0076(13)
C10 0.0170(14) 0.0267(16) 0.0237(16) -0.0022(12) 0.0016(11) -0.0078(14)
C11 0.0200(15) 0.0255(17) 0.0312(17) -0.0025(12) -0.0005(12) -0.0089(14)
C12 0.0186(14) 0.0294(17) 0.0251(16) -0.0051(13) -0.0021(12) 0.0004(14)
C13 0.0192(15) 0.0395(19) 0.0220(16) -0.0048(13) -0.0006(12) -0.0102(15)
C14 0.0204(15) 0.0315(18) 0.0303(17) -0.0053(13) 0.0031(12) -0.0156(15)
C15 0.0171(14) 0.0258(16) 0.0241(16) -0.0027(12) 0.0003(11) -0.0079(13)
C16 0.0245(16) 0.0265(17) 0.0254(16) -0.0025(13) 0.0002(12) -0.0115(14)
C17 0.0275(16) 0.0238(17) 0.0290(17) -0.0047(13) 0.0005(13) -0.0078(14)
C18 0.0319(16) 0.0174(15) 0.0202(15) 0.0008(13) -0.0003(12) -0.0068(13)
C19 0.0365(18) 0.0218(16) 0.0288(17) -0.0031(14) 0.0030(13) -0.0100(14)
C20 0.048(2) 0.0203(16) 0.0211(16) 0.0017(14) 0.0082(14) -0.0051(14)
C21 0.0416(19) 0.0280(17) 0.0199(16) 0.0090(14) -0.0036(13) -0.0093(14)
C22 0.0335(17) 0.0266(17) 0.0257(17) 0.0013(13) -0.0018(13) -0.0134(14)
C23 0.0295(16) 0.0204(15) 0.0199(15) 0.0013(12) 0.0008(12) -0.0090(13)
C24 0.0234(15) 0.0239(16) 0.0242(16) -0.0015(12) -0.0038(12) -0.0074(14)
O20 0.0344(14) 0.0505(17) 0.0646(18) -0.0028(12) 0.0126(12) -0.0052(14)

loop_
_atom_type_symbol
_atom_type_description
_atom_type_scat_dispersion_real
_atom_type_scat_dispersion_imag
_atom_type_scat_source
C C 0.0033 0.0016 ' International Tables Vol C Tables 4.2.6.8 and 6.1.1.4'
H H 0.0000 0.0000 'International Tables Vol C Tables 4.2.6.8 and 6.1.1.4'
O O 0.0106 0.0060 'International Tables Vol C Tables 4.2.6.8 and 6.1.1.4'
Cl Cl 0.1484 0.1585 'International Tables Vol C Tables 4.2.6.8 and 6.1.1.4'
Pr Pr -0.2180 2.8214 'International Tables Vol C Tables 4.2.6.8 and 6.1.1.4'

loop_
_geom_angle_atom_site_label_1
_geom_angle_atom_site_label_2
_geom_angle_atom_site_label_3
_geom_angle
O1 Pr1 O11 103.91(9)
O1 Pr1 O10 71.43(8)
O11 Pr1 O10 95.27(8)
O1 Pr1 O8 111.43(10)
O11 Pr1 O8 137.39(8)
O10 Pr1 O8 74.98(9)
O1 Pr1 O6 66.99(8)
O11 Pr1 O6 146.98(8)
O10 Pr1 O6 110.23(8)
O8 Pr1 O6 71.71(9)
O1 Pr1 O5 78.11(9)
O11 Pr1 O5 71.22(7)
O10 Pr1 O5 142.56(8)
O8 Pr1 O5 138.10(9)
O6 Pr1 O5 75.81(8)
O1 Pr1 O9 141.85(8)
O11 Pr1 O9 67.39(7)
O10 Pr1 O9 72.55(8)
O8 Pr1 O9 70.14(8)
O6 Pr1 O9 139.36(8)
O5 Pr1 O9 127.66(8)
O1 Pr1 O7 139.14(8)
O11 Pr1 O7 94.67(9)
O10 Pr1 O7 143.21(8)
O8 Pr1 O7 73.80(10)
O6 Pr1 O7 77.57(8)
O5 Pr1 O7 73.94(8)
O9 Pr1 O7 78.90(9)
C8 O1 Pr1 117.0(2)
Pr1 O5 H5A 123.5
Pr1 O5 H5B 113.4
H5A O5 H5B 116.8
Pr1 O6 H6A 131.8
Pr1 O6 H6B 112.5
H6A O6 H6B 115.7
Pr1 O7 H7A 120.5
Pr1 O7 H7B 122.4
H7A O7 H7B 117.0
Pr1 O8 H8A 123.8
Pr1 O8 H8B 119.8
H8A O8 H8B 116.4
Pr1 O9 H9A 120.2
Pr1 O9 H9B 122.5
H9A O9 H9B 116.2
Pr1 O10 H10A 117.8
Pr1 O10 H10B 124.9
H10A O10 H10B 116.1
Pr1 O11 H11A 120.1
Pr1 O11 H11B 121.0
H11A O11 H11B 115.4
C16 O13 H13 109.5
C9 O15 H15 109.5
C17 O18 H18 109.5
O4 C1 O3 124.6(3)
O4 C1 C2 118.8(3)
O3 C1 C2 116.5(3)
C3 C2 C7 120.5(3)
C3 C2 C1 121.1(3)
C7 C2 C1 118.3(2)
C2 C3 C4 120.1(3)
C2 C3 Cl1 120.1(2)
C4 C3 Cl1 119.7(2)
C5 C4 C3 119.6(3)
C5 C4 Cl2 120.2(2)
C3 C4 Cl2 120.2(2)
C4 C5 C6 119.9(3)
C4 C5 Cl3 119.9(2)
C6 C5 Cl3 120.1(2)
C7 C6 C5 120.4(3)
C7 C6 Cl4 119.4(2)
C5 C6 Cl4 120.2(2)
C6 C7 C2 119.3(3)
C6 C7 C8 121.6(3)
C2 C7 C8 119.1(2)
O2 C8 O1 124.2(3)
O2 C8 C7 118.5(3)
O1 C8 C7 117.3(3)
O14 C9 O15 125.3(3)
O14 C9 C10 120.6(3)
O15 C9 C10 114.1(2)
C11 C10 C15 120.1(3)
C11 C10 C9 121.1(3)
C15 C10 C9 118.8(3)
C10 C11 C12 120.4(3)
C10 C11 Cl5 119.4(2)
C12 C11 Cl5 120.2(2)
C13 C12 C11 119.7(3)
C13 C12 Cl6 120.2(2)
C11 C12 Cl6 120.1(2)
C12 C13 C14 120.1(3)
C12 C13 Cl7 120.2(2)
C14 C13 Cl7 119.7(2)
C13 C14 C15 120.3(3)
C13 C14 Cl8 119.6(2)
C15 C14 Cl8 120.0(2)
C14 C15 C10 119.4(3)
C14 C15 C16 120.7(3)
C10 C15 C16 120.0(3)
O12 C16 O13 124.7(3)
O12 C16 C15 123.4(3)
O13 C16 C15 111.8(3)
O19 C17 O18 124.9(3)
O19 C17 C18 122.5(3)
O18 C17 C18 112.6(3)
C19 C18 C23 119.8(3)
C19 C18 C17 121.1(3)
C23 C18 C17 119.0(3)
C18 C19 C20 120.6(3)
C18 C19 Cl9 119.9(2)
C20 C19 Cl9 119.5(2)
C21 C20 C19 119.5(3)
C21 C20 Cl10 120.3(3)
C19 C20 Cl10 120.1(3)
C20 C21 C22 119.5(3)
C20 C21 Cl11 120.2(2)
C22 C21 Cl11 120.3(3)
C23 C22 C21 121.1(3)
C23 C22 Cl12 118.7(2)
C21 C22 Cl12 120.3(2)
C22 C23 C18 119.4(3)
C22 C23 C24 121.4(3)
C18 C23 C24 119.2(2)
O17 C24 O16 125.8(3)
O17 C24 C23 117.0(3)
O16 C24 C23 117.2(3)
H20A O20 H20B 116.1

loop_
_geom_bond_atom_site_label_1
_geom_bond_atom_site_label_2
_geom_bond_distance
_geom_bond_publ_flag
Pr1 O1 2.424(2) y
Pr1 O11 2.432(2) y
Pr1 O10 2.451(2) y
Pr1 O8 2.466(3) y
Pr1 O6 2.486(2) y
Pr1 O5 2.491(2) y
Pr1 O9 2.505(2) y
Pr1 O7 2.507(2) y
Cl1 C3 1.724(3) ?
Cl2 C4 1.714(3) ?
Cl3 C5 1.716(3) ?
Cl4 C6 1.717(3) ?
Cl5 C11 1.722(3) ?
Cl6 C12 1.716(3) ?
Cl7 C13 1.718(3) ?
Cl8 C14 1.713(3) ?
Cl9 C19 1.721(3) ?
Cl10 C20 1.710(3) ?
Cl11 C21 1.711(3) ?
Cl12 C22 1.730(3) ?
O1 C8 1.248(4) ?
O2 C8 1.242(4) ?
O3 C1 1.250(3) ?
O4 C1 1.248(3) ?
O5 H5A 0.8499 ?
O5 H5B 0.8500 ?
O6 H6A 0.8543 ?
O6 H6B 0.8971 ?
O7 H7A 0.8496 ?
O7 H7B 0.8496 ?
O8 H8A 0.8501 ?
O8 H8B 0.8497 ?
O9 H9A 0.8499 ?
O9 H9B 0.8498 ?
O10 H10A 0.8499 ?
O10 H10B 0.8501 ?
O11 H11A 0.8502 ?
O11 H11B 0.8501 ?
O12 C16 1.197(4) ?
O13 C16 1.315(3) ?
O13 H13 0.8200 ?
O14 C9 1.211(4) ?
O15 C9 1.297(4) ?
O15 H15 0.8200 ?
O16 C24 1.254(4) ?
O17 C24 1.249(3) ?
O18 C17 1.299(4) ?
O18 H18 0.8200 ?
O19 C17 1.209(4) ?
C1 C2 1.517(4) ?
C2 C3 1.381(4) ?
C2 C7 1.390(4) ?
C3 C4 1.393(4) ?
C4 C5 1.388(4) ?
C5 C6 1.392(4) ?
C6 C7 1.389(4) ?
C7 C8 1.505(4) ?
C9 C10 1.504(4) ?
C10 C11 1.389(4) ?
C10 C15 1.397(4) ?
C11 C12 1.392(4) ?
C12 C13 1.387(4) ?
C13 C14 1.394(4) ?
C14 C15 1.394(4) ?
C15 C16 1.493(4) ?
C17 C18 1.507(4) ?
C18 C19 1.383(4) ?
C18 C23 1.395(4) ?
C19 C20 1.396(4) ?
C20 C21 1.389(5) ?
C21 C22 1.389(4) ?
C22 C23 1.383(4) ?
C23 C24 1.510(4) ?
O20 H20A 0.8500 ?
O20 H20B 0.8500 ?

loop_
_geom_hbond_atom_site_label_D
_geom_hbond_atom_site_label_H
_geom_hbond_atom_site_label_A
_geom_hbond_site_symmetry_A
_geom_hbond_distance_DH
_geom_hbond_distance_HA
_geom_hbond_distance_DA
_geom_hbond_angle_DHA
O5 H5A O3 1_655 0.85 1.92 2.727(4) 158
O5 H5B O19 2_666 0.85 1.95 2.791(4) 172
O6 H6A O17 2_666 0.85 1.89 2.732(4) 170
O7 H7A O19 2_666 0.85 2.25 3.034(4) 153
O7 H7B O14 2_667 0.85 2.05 2.897(3) 172
O8 H8A O20 1_556 0.85 1.88 2.715(4) 167
O8 H8B O16 1_556 0.85 2.15 2.760(4) 129
O9 H9A O20 1_556 0.85 1.95 2.787(4) 166
O9 H9B O2 2_677 0.85 2.10 2.916(4) 161
O10 H10A O4 2_577 0.85 1.90 2.736(3) 168
O10 H10B O3 . 0.85 2.03 2.858(3) 164
O11 H11A O2 2_677 0.85 1.87 2.716(4) 174
O11 H11B O3 1_655 0.85 1.89 2.692(3) 158
O13 H13 O4 1_545 0.82 1.75 2.558(3) 167
O15 H15 O16 2_566 0.82 1.78 2.590(3) 168
O18 H18 O17 2_565 0.82 1.78 2.580(3) 166
O20 H20A O14 2_666 0.85 2.05 2.817(4) 149
O20 H20B O13 2_566 0.85 2.18 2.850(4) 135
O20 H20B O15 2_566 0.85 2.59 3.171(4) 127

loop_
_geom_torsion_atom_site_label_1
_geom_torsion_atom_site_label_2
_geom_torsion_atom_site_label_3
_geom_torsion_atom_site_label_4
_geom_torsion
O11 Pr1 O1 C8 -17.7(3)
O10 Pr1 O1 C8 73.2(2)
O8 Pr1 O1 C8 138.0(2)
O6 Pr1 O1 C8 -164.2(3)
O5 Pr1 O1 C8 -84.7(2)
O9 Pr1 O1 C8 53.2(3)
O7 Pr1 O1 C8 -132.2(2)
O4 C1 C2 C3 -69.0(4)
O3 C1 C2 C3 112.9(3)
O4 C1 C2 C7 113.5(3)
O3 C1 C2 C7 -64.5(3)
C7 C2 C3 C4 -1.2(4)
C1 C2 C3 C4 -178.6(3)
C7 C2 C3 Cl1 177.4(2)
C1 C2 C3 Cl1 0.0(4)
C2 C3 C4 C5 -1.5(5)
Cl1 C3 C4 C5 179.8(2)
C2 C3 C4 Cl2 178.0(2)
Cl1 C3 C4 Cl2 -0.7(4)
C3 C4 C5 C6 2.5(5)
Cl2 C4 C5 C6 -177.0(2)
C3 C4 C5 Cl3 -178.1(2)
Cl2 C4 C5 Cl3 2.4(4)
C4 C5 C6 C7 -0.7(5)
Cl3 C5 C6 C7 179.9(2)
C4 C5 C6 Cl4 179.1(2)
Cl3 C5 C6 Cl4 -0.3(4)
C5 C6 C7 C2 -2.0(4)
Cl4 C6 C7 C2 178.2(2)
C5 C6 C7 C8 176.4(3)
Cl4 C6 C7 C8 -3.4(4)
C3 C2 C7 C6 3.0(4)
C1 C2 C7 C6 -179.6(3)
C3 C2 C7 C8 -175.5(3)
C1 C2 C7 C8 2.0(4)
Pr1 O1 C8 O2 0.9(4)
Pr1 O1 C8 C7 -177.05(19)
C6 C7 C8 O2 114.8(3)
C2 C7 C8 O2 -66.8(4)
C6 C7 C8 O1 -67.1(4)
C2 C7 C8 O1 111.3(3)
O14 C9 C10 C11 -105.4(3)
O15 C9 C10 C11 75.3(3)
O14 C9 C10 C15 71.8(4)
O15 C9 C10 C15 -107.5(3)
C15 C10 C11 C12 1.2(4)
C9 C10 C11 C12 178.3(3)
C15 C10 C11 Cl5 -177.7(2)
C9 C10 C11 Cl5 -0.6(4)
C10 C11 C12 C13 -0.2(4)
Cl5 C11 C12 C13 178.7(2)
C10 C11 C12 Cl6 -179.7(2)
Cl5 C11 C12 Cl6 -0.8(3)
C11 C12 C13 C14 -0.8(4)
Cl6 C12 C13 C14 178.7(2)
C11 C12 C13 Cl7 179.0(2)
Cl6 C12 C13 Cl7 -1.5(4)
C12 C13 C14 C15 0.7(4)
Cl7 C13 C14 C15 -179.0(2)
C12 C13 C14 Cl8 178.1(2)
Cl7 C13 C14 Cl8 -1.6(3)
C13 C14 C15 C10 0.3(4)
Cl8 C14 C15 C10 -177.1(2)
C13 C14 C15 C16 180.0(3)
Cl8 C14 C15 C16 2.6(4)
C11 C10 C15 C14 -1.2(4)
C9 C10 C15 C14 -178.4(3)
C11 C10 C15 C16 179.1(3)
C9 C10 C15 C16 1.9(4)
C14 C15 C16 O12 54.6(4)
C10 C15 C16 O12 -125.7(3)
C14 C15 C16 O13 -125.9(3)
C10 C15 C16 O13 53.8(4)
O19 C17 C18 C19 -59.9(4)
O18 C17 C18 C19 121.4(3)
O19 C17 C18 C23 117.6(3)
O18 C17 C18 C23 -61.1(4)
C23 C18 C19 C20 -0.8(4)
C17 C18 C19 C20 176.8(3)
C23 C18 C19 Cl9 178.5(2)
C17 C18 C19 Cl9 -3.9(4)
C18 C19 C20 C21 -2.5(5)
Cl9 C19 C20 C21 178.2(2)
C18 C19 C20 Cl10 176.7(2)
Cl9 C19 C20 Cl10 -2.6(4)
C19 C20 C21 C22 3.4(4)
Cl10 C20 C21 C22 -175.8(2)
C19 C20 C21 Cl11 -177.3(2)
Cl10 C20 C21 Cl11 3.6(4)
C20 C21 C22 C23 -1.1(4)
Cl11 C21 C22 C23 179.5(2)
C20 C21 C22 Cl12 -179.7(2)
Cl11 C21 C22 Cl12 0.9(4)
C21 C22 C23 C18 -2.1(4)
Cl12 C22 C23 C18 176.5(2)
C21 C22 C23 C24 177.6(3)
Cl12 C22 C23 C24 -3.7(4)
C19 C18 C23 C22 3.1(4)
C17 C18 C23 C22 -174.5(3)
C19 C18 C23 C24 -176.7(3)
C17 C18 C23 C24 5.7(4)
C22 C23 C24 O17 107.5(3)
C18 C23 C24 O17 -72.8(4)
C22 C23 C24 O16 -72.9(4)
C18 C23 C24 O16 106.9(3)
